data_2021773
loop_
_publ_author_name
'Vahdani Alviri, Banafsheh'
'Pourayoubi, Mehrdad'
'Farhadipour, Abolghasem'
'Kaur, Manpreet'
'Jasinski, Jerry P.'

_publ_section_title
;
 The synergistic co-operation of N---H&#x00B7;&#x00B7;&#x00B7;O=P hydrogen
 bonds and C---H&#x00B7;&#x00B7;&#x00B7;O<i>X</i> weak intermolecular
 interactions (<i>X</i> is =P or ---C) in the
 (CH~3~O)~2~P(O)(NH--NHC~6~F~5~) amidophosphoester: a combined X-ray
 crystallographic and theoretical study
;
_journal_coeditor_code QS3086
_journal_issue 10
_journal_name_full 'Acta Crystallographica Section C'
_journal_page_first
;
;
_journal_paper_doi 10.1107/S2053229619011641
_journal_volume 75
_journal_year 2019
_chemical_formula_iupac 'C8 H8 F5 N2 O3 P'
_chemical_formula_moiety 'C8 H8 F5 N2 O3 P'
_chemical_formula_sum 'C8 H8 F5 N2 O3 P'
_chemical_formula_weight 306.13
_chemical_name_systematic
;
<i>O</i>,<i>O</i>'-Dimethyl
[(2,3,4,5,6-pentafluorophenylhydrazinyl]phosphonate
;
_space_group_crystal_system monoclinic
_space_group_IT_number 14
_space_group_name_Hall '-P 2yn'
_space_group_name_H-M_alt 'P 1 21/n 1'
_symmetry_space_group_name_Hall '-P 2yn'
_symmetry_space_group_name_H-M 'P 1 21/n 1'
_atom_sites_solution_hydrogens mixed
_atom_sites_solution_primary dual
_audit_creation_method
;
Olex2 1.2
(compiled 2018.05.29 svn.r3508 for OlexSys, GUI svn.r5506)
;
_cell_angle_alpha 90
_cell_angle_beta 92.647(2)
_cell_angle_gamma 90
_cell_formula_units_Z 8
_cell_length_a 10.5273(2)
_cell_length_b 10.3266(3)
_cell_length_c 21.1193(5)
_cell_measurement_reflns_used 4434
_cell_measurement_temperature 173(2)
_cell_measurement_theta_max 32.6440
_cell_measurement_theta_min 3.4160
_cell_volume 2293.46(10)
_computing_cell_refinement
;
CrysAlis PRO (Rigaku OD, 2015)
;
_computing_data_collection
;
CrysAlis PRO (Rigaku OD, 2015)
;
_computing_data_reduction
;
CrysAlis PRO (Rigaku OD, 2015)
;
_computing_molecular_graphics
;
OLEX2 (Dolomanov <i>et al.</i>,  2009)
;
_computing_publication_material
;
OLEX2 (Dolomanov <i>et al.</i>,  2009) and
PLATON (Spek, 2009)
;
_computing_structure_refinement
;
SHELXL2018 (Sheldrick, 2015a)
;
_computing_structure_solution
;
SHELXT (Sheldrick, 2015b)
;
_diffrn_ambient_temperature 173(2)
_diffrn_detector 'CCD plate'
_diffrn_detector_area_resol_mean 16.0416
_diffrn_measured_fraction_theta_full 0.994
_diffrn_measured_fraction_theta_max 0.895
_diffrn_measurement_device 'four-circle diffractometer'
_diffrn_measurement_device_type 'Rigaku Oxford diffraction'
_diffrn_measurement_method '\w scans'
_diffrn_radiation_monochromator graphite
_diffrn_radiation_probe x-ray
_diffrn_radiation_type MoK\a
_diffrn_radiation_wavelength 0.71073
_diffrn_reflns_av_R_equivalents 0.0317
_diffrn_reflns_av_unetI/netI 0.0430
_diffrn_reflns_limit_h_max 15
_diffrn_reflns_limit_h_min -15
_diffrn_reflns_limit_k_max 13
_diffrn_reflns_limit_k_min -15
_diffrn_reflns_limit_l_max 31
_diffrn_reflns_limit_l_min -31
_diffrn_reflns_number 18096
_diffrn_reflns_theta_full 25.242
_diffrn_reflns_theta_max 32.819
_diffrn_reflns_theta_min 3.321
_diffrn_source 'fine-focus sealed X-ray tube'
_exptl_absorpt_coefficient_mu 0.314
_exptl_absorpt_correction_T_max 1.00000
_exptl_absorpt_correction_T_min 0.78975
_exptl_absorpt_correction_type multi-scan
_exptl_absorpt_process_details
;
(CrysAlis PRO; Rigaku OD, 2015)
;
_exptl_crystal_colour 'light yellow'
_exptl_crystal_density_diffrn 1.773
_exptl_crystal_description prism
_exptl_crystal_F_000 1232
_exptl_crystal_size_max 0.34
_exptl_crystal_size_mid 0.14
_exptl_crystal_size_min 0.12
_refine_diff_density_max 0.499
_refine_diff_density_min -0.493
_refine_ls_extinction_method none
_refine_ls_goodness_of_fit_ref 1.020
_refine_ls_hydrogen_treatment mixed
_refine_ls_matrix_type full
_refine_ls_number_parameters 363
_refine_ls_number_reflns 7628
_refine_ls_number_restraints 0
_refine_ls_restrained_S_all 1.020
_refine_ls_R_factor_all 0.0644
_refine_ls_R_factor_gt 0.0438
_refine_ls_shift/su_max 0.001
_refine_ls_shift/su_mean 0.000
_refine_ls_structure_factor_coef Fsqd
_refine_ls_weighting_details 'w=1/[\s^2^(Fo^2^)+(0.0522P)^2^+0.6442P] where P=(Fo^2^+2Fc^2^)/3'
_refine_ls_weighting_scheme calc
_refine_ls_wR_factor_gt 0.1036
_refine_ls_wR_factor_ref 0.1166
_reflns_number_gt 5724
_reflns_number_total 7628
_reflns_threshold_expression 'I > 2\s(I)'
_cod_data_source_file qs3086sup1.cif
_cod_data_source_block I
_cod_database_code 2021773
_shelx_space_group_comment
;
The symmetry employed for this shelxl refinement is uniquely defined
by the following loop, which should always be used as a source of
symmetry information in preference to the above space-group names.
They are only intended as comments.
;
_shelx_estimated_absorpt_t_min 0.901
_shelx_estimated_absorpt_t_max 0.963

loop_
_space_group_symop_operation_xyz
'x, y, z'
'-x+1/2, y+1/2, -z+1/2'
'-x, -y, -z'
'x-1/2, -y-1/2, z-1/2'

loop_
_atom_site_type_symbol
_atom_site_label
_atom_site_fract_x
_atom_site_fract_y
_atom_site_fract_z
_atom_site_U_iso_or_equiv
_atom_site_adp_type
_atom_site_calc_flag
_atom_site_occupancy
P P1A 0.29657(4) 0.48507(4) 0.52274(2) 0.02069(9) Uani d 1
F F1A 0.48805(11) 0.85269(10) 0.67135(5) 0.0340(2) Uani d 1
F F2A 0.56022(12) 0.84382(12) 0.79508(5) 0.0403(3) Uani d 1
F F3A 0.49519(12) 0.63884(13) 0.86735(5) 0.0414(3) Uani d 1
F F4A 0.35451(12) 0.44170(12) 0.81350(5) 0.0416(3) Uani d 1
F F5A 0.28185(11) 0.44920(11) 0.69095(5) 0.0363(3) Uani d 1
O O1A 0.36850(11) 0.39164(12) 0.48608(6) 0.0269(3) Uani d 1
O O2A 0.22388(11) 0.59143(13) 0.48207(5) 0.0264(3) Uani d 1
O O3A 0.18808(12) 0.41813(13) 0.55819(6) 0.0329(3) Uani d 1
N N1A 0.39446(13) 0.55359(14) 0.57569(6) 0.0219(3) Uani d 1
N N2A 0.34352(13) 0.65722(14) 0.61198(6) 0.0214(3) Uani d 1
C C1A 0.38299(15) 0.65152(16) 0.67655(7) 0.0213(3) Uani d 1
C C2A 0.45274(16) 0.75067(16) 0.70596(8) 0.0236(3) Uani d 1
C C3A 0.48964(17) 0.74787(17) 0.76964(8) 0.0267(3) Uani d 1
C C4A 0.45659(17) 0.64409(19) 0.80618(8) 0.0290(4) Uani d 1
C C5A 0.38668(17) 0.54401(18) 0.77878(8) 0.0280(3) Uani d 1
C C6A 0.35049(16) 0.54848(17) 0.71505(8) 0.0252(3) Uani d 1
C C7A 0.07731(17) 0.4811(2) 0.58031(10) 0.0393(5) Uani d 1
H H7AA 0.049379 0.548366 0.550049 0.059 Uiso calc 1
H H7AB 0.097577 0.520613 0.621741 0.059 Uiso calc 1
H H7AC 0.009168 0.417343 0.584290 0.059 Uiso calc 1
C C8A 0.2887(2) 0.65158(19) 0.43065(8) 0.0331(4) Uani d 1
H H8AA 0.305475 0.586405 0.398354 0.050 Uiso calc 1
H H8AB 0.369424 0.688628 0.447046 0.050 Uiso calc 1
H H8AC 0.235210 0.720377 0.411789 0.050 Uiso calc 1
P P1B 0.29165(4) -0.01756(4) 0.51345(2) 0.01901(9) Uani d 1
F F1B 0.28927(11) -0.05031(10) 0.33505(5) 0.0363(3) Uani d 1
F F2B 0.18421(11) -0.02633(11) 0.21976(5) 0.0366(3) Uani d 1
F F3B 0.04720(11) 0.18652(12) 0.18421(5) 0.0395(3) Uani d 1
F F4B 0.02299(12) 0.38349(11) 0.26905(6) 0.0416(3) Uani d 1
F F5B 0.13675(11) 0.36714(10) 0.38549(5) 0.0340(2) Uani d 1
O O1B 0.38949(11) -0.11079(12) 0.53644(6) 0.0250(2) Uani d 1
O O2B 0.25057(11) 0.08045(13) 0.56556(6) 0.0280(3) Uani d 1
O O3B 0.16148(10) -0.07478(12) 0.48915(5) 0.0250(2) Uani d 1
N N1B 0.34036(13) 0.05876(14) 0.45123(6) 0.0227(3) Uani d 1
N N2B 0.26314(14) 0.16082(14) 0.42822(6) 0.0232(3) Uani d 1
C C1B 0.21704(14) 0.15938(15) 0.36578(7) 0.0193(3) Uani d 1
C C2B 0.22656(15) 0.05979(16) 0.32162(8) 0.0231(3) Uani d 1
C C3B 0.17144(16) 0.07106(17) 0.26100(8) 0.0247(3) Uani d 1
C C4B 0.10291(16) 0.17953(18) 0.24254(8) 0.0264(3) Uani d 1
C C5B 0.09053(16) 0.27815(17) 0.28519(8) 0.0261(3) Uani d 1
C C6B 0.14768(15) 0.26777(16) 0.34484(8) 0.0228(3) Uani d 1
C C7B 0.07676(16) -0.13699(18) 0.53186(9) 0.0307(4) Uani d 1
H H7BA 0.005488 -0.176333 0.507328 0.046 Uiso calc 1
H H7BB 0.044257 -0.072490 0.561052 0.046 Uiso calc 1
H H7BC 0.123174 -0.204269 0.556096 0.046 Uiso calc 1
C C8B 0.34889(19) 0.1448(2) 0.60413(9) 0.0347(4) Uani d 1
H H8BA 0.411273 0.183151 0.576647 0.052 Uiso calc 1
H H8BB 0.391296 0.081675 0.632588 0.052 Uiso calc 1
H H8BC 0.310620 0.213042 0.629252 0.052 Uiso calc 1
H H2A 0.3656(19) 0.731(2) 0.5941(10) 0.028(5) Uiso d 1
H H1A 0.463(2) 0.565(2) 0.5635(10) 0.029(5) Uiso d 1
H H1B 0.418(2) 0.072(2) 0.4499(10) 0.033(6) Uiso d 1
H H2B 0.282(2) 0.232(2) 0.4424(11) 0.038(6) Uiso d 1

loop_
_atom_site_aniso_label
_atom_site_aniso_U_11
_atom_site_aniso_U_22
_atom_site_aniso_U_33
_atom_site_aniso_U_12
_atom_site_aniso_U_13
_atom_site_aniso_U_23
P1A 0.01861(17) 0.0234(2) 0.02021(18) -0.00111(15) 0.00272(14) -0.00122(15)
F1A 0.0461(6) 0.0287(5) 0.0269(5) -0.0106(5) -0.0019(5) 0.0053(4)
F2A 0.0526(7) 0.0401(6) 0.0275(5) -0.0127(6) -0.0043(5) -0.0068(5)
F3A 0.0534(7) 0.0541(8) 0.0164(4) -0.0055(6) -0.0030(5) 0.0025(5)
F4A 0.0614(8) 0.0378(6) 0.0258(5) -0.0077(6) 0.0045(5) 0.0114(5)
F5A 0.0484(6) 0.0313(6) 0.0288(5) -0.0143(5) -0.0021(5) 0.0027(5)
O1A 0.0266(6) 0.0257(6) 0.0287(6) -0.0015(5) 0.0036(5) -0.0061(5)
O2A 0.0245(5) 0.0335(7) 0.0211(5) 0.0041(5) 0.0000(4) 0.0008(5)
O3A 0.0267(6) 0.0333(7) 0.0395(7) -0.0016(5) 0.0105(5) 0.0034(6)
N1A 0.0193(6) 0.0259(7) 0.0206(6) 0.0007(5) 0.0025(5) -0.0018(5)
N2A 0.0260(6) 0.0212(6) 0.0168(6) 0.0022(5) 0.0005(5) 0.0011(5)
C1A 0.0224(7) 0.0225(7) 0.0190(6) 0.0024(6) 0.0017(6) 0.0002(6)
C2A 0.0267(7) 0.0236(8) 0.0207(7) 0.0005(6) 0.0022(6) 0.0015(6)
C3A 0.0302(8) 0.0285(8) 0.0214(7) -0.0015(7) 0.0000(6) -0.0037(6)
C4A 0.0334(8) 0.0365(10) 0.0172(7) 0.0040(7) 0.0015(6) 0.0009(7)
C5A 0.0344(9) 0.0291(9) 0.0207(7) -0.0001(7) 0.0046(7) 0.0055(7)
C6A 0.0306(8) 0.0240(8) 0.0212(7) -0.0017(7) 0.0020(6) -0.0002(6)
C7A 0.0248(8) 0.0548(13) 0.0390(10) 0.0008(9) 0.0087(8) 0.0026(10)
C8A 0.0444(10) 0.0303(9) 0.0246(8) 0.0011(8) 0.0026(7) 0.0042(7)
P1B 0.01821(17) 0.01989(19) 0.01877(17) 0.00132(14) -0.00110(14) 0.00191(15)
F1B 0.0501(7) 0.0230(5) 0.0350(6) 0.0149(5) -0.0044(5) -0.0020(4)
F2B 0.0459(6) 0.0337(6) 0.0298(5) 0.0048(5) -0.0009(5) -0.0123(5)
F3B 0.0472(6) 0.0488(7) 0.0211(5) 0.0075(6) -0.0113(5) -0.0007(5)
F4B 0.0527(7) 0.0335(6) 0.0373(6) 0.0189(5) -0.0123(5) 0.0040(5)
F5B 0.0453(6) 0.0246(5) 0.0312(5) 0.0129(5) -0.0075(5) -0.0066(4)
O1B 0.0232(5) 0.0242(6) 0.0272(6) 0.0017(5) -0.0024(4) 0.0063(5)
O2B 0.0273(6) 0.0310(6) 0.0256(6) 0.0014(5) 0.0010(5) -0.0048(5)
O3B 0.0195(5) 0.0287(6) 0.0267(6) -0.0026(5) -0.0010(4) 0.0014(5)
N1B 0.0181(6) 0.0257(7) 0.0240(6) 0.0035(5) -0.0015(5) 0.0072(5)
N2B 0.0294(7) 0.0189(6) 0.0207(6) 0.0028(5) -0.0054(5) 0.0009(5)
C1B 0.0184(6) 0.0189(7) 0.0207(7) -0.0009(5) 0.0008(5) 0.0032(6)
C2B 0.0250(7) 0.0185(7) 0.0259(7) 0.0022(6) 0.0004(6) 0.0010(6)
C3B 0.0275(7) 0.0241(8) 0.0228(7) -0.0005(6) 0.0023(6) -0.0042(6)
C4B 0.0284(8) 0.0307(9) 0.0197(7) -0.0004(7) -0.0019(6) 0.0023(6)
C5B 0.0284(8) 0.0225(8) 0.0269(8) 0.0051(6) -0.0032(6) 0.0058(6)
C6B 0.0262(7) 0.0186(7) 0.0235(7) 0.0016(6) -0.0002(6) -0.0013(6)
C7B 0.0237(8) 0.0287(9) 0.0402(10) -0.0012(7) 0.0059(7) 0.0052(8)
C8B 0.0423(10) 0.0317(9) 0.0292(9) -0.0027(8) -0.0069(8) -0.0063(8)

loop_
_atom_type_symbol
_atom_type_description
_atom_type_scat_dispersion_real
_atom_type_scat_dispersion_imag
_atom_type_scat_source
C C 0.0033 0.0016 'International Tables Vol C Tables 4.2.6.8 and 6.1.1.4'
H H 0.0000 0.0000 'International Tables Vol C Tables 4.2.6.8 and 6.1.1.4'
F F 0.0171 0.0103 'International Tables Vol C Tables 4.2.6.8 and 6.1.1.4'
N N 0.0061 0.0033 'International Tables Vol C Tables 4.2.6.8 and 6.1.1.4'
O O 0.0106 0.0060 'International Tables Vol C Tables 4.2.6.8 and 6.1.1.4'
P P 0.1023 0.0942 'International Tables Vol C Tables 4.2.6.8 and 6.1.1.4'

loop_
_geom_angle_atom_site_label_1
_geom_angle_atom_site_label_2
_geom_angle_atom_site_label_3
_geom_angle
_geom_angle_publ_flag
O1A P1A O2A 114.89(7) yes
O1A P1A O3A 111.68(8) yes
O1A P1A N1A 108.59(7) yes
O2A P1A N1A 110.17(7) yes
O3A P1A O2A 102.93(7) yes
O3A P1A N1A 108.34(7) yes
C8A O2A P1A 118.35(11) yes
C7A O3A P1A 125.59(13) yes
P1A N1A H1A 113.5(15) ?
N2A N1A P1A 116.49(10) yes
N2A N1A H1A 115.7(16) ?
N1A N2A H2A 107.5(13) ?
C1A N2A N1A 112.66(12) yes
C1A N2A H2A 112.2(14) ?
C2A C1A N2A 121.89(14) ?
C2A C1A C6A 116.19(14) ?
C6A C1A N2A 121.89(15) ?
F1A C2A C1A 119.20(14) ?
F1A C2A C3A 118.22(15) ?
C3A C2A C1A 122.56(15) ?
F2A C3A C2A 120.10(15) ?
F2A C3A C4A 120.19(15) ?
C4A C3A C2A 119.68(16) ?
F3A C4A C3A 120.02(17) ?
F3A C4A C5A 120.46(16) ?
C3A C4A C5A 119.49(15) ?
F4A C5A C4A 120.32(15) ?
F4A C5A C6A 119.63(16) ?
C4A C5A C6A 120.05(16) ?
F5A C6A C1A 120.37(14) ?
F5A C6A C5A 117.61(15) ?
C5A C6A C1A 122.03(16) ?
O3A C7A H7AA 109.5 ?
O3A C7A H7AB 109.5 ?
O3A C7A H7AC 109.5 ?
H7AA C7A H7AB 109.5 ?
H7AA C7A H7AC 109.5 ?
H7AB C7A H7AC 109.5 ?
O2A C8A H8AA 109.5 ?
O2A C8A H8AB 109.5 ?
O2A C8A H8AC 109.5 ?
H8AA C8A H8AB 109.5 ?
H8AA C8A H8AC 109.5 ?
H8AB C8A H8AC 109.5 ?
O1B P1B O2B 113.61(7) yes
O1B P1B O3B 116.81(7) yes
O1B P1B N1B 109.81(7) yes
O2B P1B N1B 111.06(7) yes
O3B P1B O2B 102.05(6) yes
O3B P1B N1B 102.82(7) yes
C8B O2B P1B 118.48(11) yes
C7B O3B P1B 121.41(11) yes
P1B N1B H1B 116.8(15) ?
N2B N1B P1B 116.23(11) yes
N2B N1B H1B 115.0(16) ?
N1B N2B H2B 114.7(17) ?
C1B N2B N1B 119.57(13) yes
C1B N2B H2B 115.5(17) ?
N2B C1B C2B 127.74(14) ?
N2B C1B C6B 116.62(14) ?
C2B C1B C6B 115.57(14) ?
F1B C2B C1B 122.31(14) ?
F1B C2B C3B 116.64(15) ?
C3B C2B C1B 121.05(15) ?
F2B C3B C2B 119.13(15) ?
F2B C3B C4B 119.49(15) ?
C4B C3B C2B 121.38(15) ?
F3B C4B C3B 120.27(16) ?
F3B C4B C5B 120.87(16) ?
C5B C4B C3B 118.84(15) ?
F4B C5B C4B 120.23(15) ?
F4B C5B C6B 120.18(16) ?
C4B C5B C6B 119.59(15) ?
F5B C6B C1B 117.88(14) ?
F5B C6B C5B 118.57(14) ?
C5B C6B C1B 123.55(15) ?
O3B C7B H7BA 109.5 ?
O3B C7B H7BB 109.5 ?
O3B C7B H7BC 109.5 ?
H7BA C7B H7BB 109.5 ?
H7BA C7B H7BC 109.5 ?
H7BB C7B H7BC 109.5 ?
O2B C8B H8BA 109.5 ?
O2B C8B H8BB 109.5 ?
O2B C8B H8BC 109.5 ?
H8BA C8B H8BB 109.5 ?
H8BA C8B H8BC 109.5 ?
H8BB C8B H8BC 109.5 ?

loop_
_geom_bond_atom_site_label_1
_geom_bond_atom_site_label_2
_geom_bond_distance
_geom_bond_publ_flag
P1A O1A 1.4690(12) yes
P1A O2A 1.5712(13) yes
P1A O3A 1.5562(13) yes
P1A N1A 1.6452(15) yes
F1A C2A 1.3444(19) ?
F2A C3A 1.336(2) ?
F3A C4A 1.3375(19) ?
F4A C5A 1.338(2) ?
F5A C6A 1.341(2) ?
O2A C8A 1.449(2) ?
O3A C7A 1.432(2) ?
N1A N2A 1.4346(19) ?
N1A H1A 0.79(2) ?
N2A C1A 1.408(2) yes
N2A H2A 0.88(2) ?
C1A C2A 1.390(2) ?
C1A C6A 1.392(2) ?
C2A C3A 1.383(2) ?
C3A C4A 1.375(3) ?
C4A C5A 1.380(3) ?
C5A C6A 1.382(2) ?
C7A H7AA 0.9800 ?
C7A H7AB 0.9800 ?
C7A H7AC 0.9800 ?
C8A H8AA 0.9800 ?
C8A H8AB 0.9800 ?
C8A H8AC 0.9800 ?
P1B O1B 1.4756(12) yes
P1B O2B 1.5706(12) yes
P1B O3B 1.5573(12) yes
P1B N1B 1.6349(14) yes
F1B C2B 1.3386(19) ?
F2B C3B 1.3413(19) ?
F3B C4B 1.3415(19) ?
F4B C5B 1.3352(19) ?
F5B C6B 1.3462(18) ?
O2B C8B 1.449(2) ?
O3B C7B 1.448(2) ?
N1B N2B 1.4040(19) ?
N1B H1B 0.83(2) ?
N2B C1B 1.384(2) yes
N2B H2B 0.82(2) ?
C1B C2B 1.395(2) ?
C1B C6B 1.397(2) ?
C2B C3B 1.386(2) ?
C3B C4B 1.379(2) ?
C4B C5B 1.370(2) ?
C5B C6B 1.375(2) ?
C7B H7BA 0.9800 ?
C7B H7BB 0.9800 ?
C7B H7BC 0.9800 ?
C8B H8BA 0.9800 ?
C8B H8BB 0.9800 ?
C8B H8BC 0.9800 ?

loop_
_geom_hbond_atom_site_label_D
_geom_hbond_atom_site_label_H
_geom_hbond_atom_site_label_A
_geom_hbond_site_symmetry_A
_geom_hbond_distance_DH
_geom_hbond_distance_HA
_geom_hbond_distance_DA
_geom_hbond_angle_DHA
_geom_hbond_publ_flag
C7A H7AB F5A . 0.98 2.49 3.121(2) 122.2 yes
C7A H7AC O2A 3_566 0.98 2.77 3.459(2) 127.8 yes
C8A H8AB O1B 1_565 0.98 2.80 3.452(2) 124.3 yes
C7B H7BB F4A 2_546 0.98 2.81 3.411(2) 120.0 yes
N2A H2A O1B 1_565 0.88(2) 2.06(2) 2.9308(18) 167.3(19) yes
N1A H1A O1A 3_666 0.79(2) 2.14(2) 2.9238(18) 169(2) yes
N1B H1B O1B 3_656 0.83(2) 2.07(2) 2.8942(18) 170(2) yes
N2B H2B O1A . 0.82(2) 2.08(2) 2.8774(19) 167(2) yes

loop_
_geom_torsion_atom_site_label_1
_geom_torsion_atom_site_label_2
_geom_torsion_atom_site_label_3
_geom_torsion_atom_site_label_4
_geom_torsion
P1A N1A N2A C1A 138.22(12)
F1A C2A C3A F2A -1.1(2)
F1A C2A C3A C4A -179.12(15)
F2A C3A C4A F3A -0.1(3)
F2A C3A C4A C5A -178.18(16)
F3A C4A C5A F4A 1.4(3)
F3A C4A C5A C6A -178.03(16)
F4A C5A C6A F5A 1.1(2)
F4A C5A C6A C1A -179.01(15)
O1A P1A O2A C8A -42.82(15)
O1A P1A O3A C7A -158.36(15)
O1A P1A N1A N2A 174.10(11)
O2A P1A O3A C7A -34.58(17)
O2A P1A N1A N2A 47.47(12)
O3A P1A O2A C8A -164.45(13)
O3A P1A N1A N2A -64.43(13)
N1A P1A O2A C8A 80.19(13)
N1A P1A O3A C7A 82.10(17)
N1A N2A C1A C2A 119.18(16)
N1A N2A C1A C6A -63.17(19)
N2A C1A C2A F1A -2.7(2)
N2A C1A C2A C3A 178.46(15)
N2A C1A C6A F5A 1.4(2)
N2A C1A C6A C5A -178.52(15)
C1A C2A C3A F2A 177.80(15)
C1A C2A C3A C4A -0.3(3)
C2A C1A C6A F5A 179.15(15)
C2A C1A C6A C5A -0.7(2)
C2A C3A C4A F3A 177.98(16)
C2A C3A C4A C5A -0.1(3)
C3A C4A C5A F4A 179.46(16)
C3A C4A C5A C6A 0.1(3)
C4A C5A C6A F5A -179.50(16)
C4A C5A C6A C1A 0.4(3)
C6A C1A C2A F1A 179.51(14)
C6A C1A C2A C3A 0.7(2)
P1B N1B N2B C1B -123.74(14)
F1B C2B C3B F2B -0.4(2)
F1B C2B C3B C4B 178.92(15)
F2B C3B C4B F3B 1.4(2)
F2B C3B C4B C5B 179.91(15)
F3B C4B C5B F4B -0.4(3)
F3B C4B C5B C6B 179.38(16)
F4B C5B C6B F5B -1.8(2)
F4B C5B C6B C1B 178.31(15)
O1B P1B O2B C8B 47.26(15)
O1B P1B O3B C7B 67.71(14)
O1B P1B N1B N2B -173.23(11)
O2B P1B O3B C7B -56.81(14)
O2B P1B N1B N2B -46.73(14)
O3B P1B O2B C8B 173.90(13)
O3B P1B N1B N2B 61.76(13)
N1B P1B O2B C8B -77.12(14)
N1B P1B O3B C7B -171.99(13)
N1B N2B C1B C2B 7.1(2)
N1B N2B C1B C6B -176.00(14)
N2B C1B C2B F1B -2.6(3)
N2B C1B C2B C3B 177.79(15)
N2B C1B C6B F5B 3.4(2)
N2B C1B C6B C5B -176.71(15)
C1B C2B C3B F2B 179.18(14)
C1B C2B C3B C4B -1.5(2)
C2B C1B C6B F5B -179.36(14)
C2B C1B C6B C5B 0.5(2)
C2B C3B C4B F3B -177.98(15)
C2B C3B C4B C5B 0.6(3)
C3B C4B C5B F4B -178.90(15)
C3B C4B C5B C6B 0.8(3)
C4B C5B C6B F5B 178.47(15)
C4B C5B C6B C1B -1.4(3)
C6B C1B C2B F1B -179.53(14)
C6B C1B C2B C3B 0.9(2)

_cod_database_fobs_code 2021773
